data_7718050
loop_
_publ_author_name
'Teixeira, Micha&#xeb;l'
'Louis, Beno&#xee;t'
'Baudron, St&#xe9;phane A'

_publ_section_title
;
 A blessing and a curse: impact of urea derivatives on the secondary
 building unit of Ca-MOFs prepared in deep eutectic solvents.
;
_journal_issue 12
_journal_name_full 'Dalton transactions (Cambridge, England : 2003)'
_journal_page_first 5006
_journal_page_last 5016
_journal_paper_doi 10.1039/d4dt03254c
_journal_volume 54
_journal_year 2025
_chemical_formula_sum 'C13 H8 Ca F6 N2 O5'
_chemical_formula_weight 426.29
_space_group_crystal_system orthorhombic
_space_group_IT_number 34
_space_group_name_Hall 'P 2 -2n'
_space_group_name_H-M_alt 'P n n 2'
_atom_sites_solution_hydrogens geom
_audit_creation_method SHELXL-2018/3
_audit_update_record
;
2024-11-19 deposited with the CCDC.	2025-02-12 downloaded from the CCDC.
;
_cell_angle_alpha 90
_cell_angle_beta 90
_cell_angle_gamma 90
_cell_formula_units_Z 8
_cell_length_a 17.0794(14)
_cell_length_b 14.0942(13)
_cell_length_c 14.5031(11)
_cell_measurement_reflns_used 1534
_cell_measurement_temperature 173(2)
_cell_measurement_theta_max 19.68
_cell_measurement_theta_min 2.34
_cell_volume 3491.2(5)
_computing_cell_refinement 'Bruker SAINT'
_computing_data_collection 'Bruker APEX2'
_computing_data_reduction 'Bruker SAINT'
_computing_molecular_graphics 'Bruker SHELXTL'
_computing_publication_material 'Bruker SHELXTL'
_computing_structure_refinement 'SHELXL-2018/3 (Sheldrick, 2018)'
_computing_structure_solution 'SHELXS-97 (Sheldrick 2008)'
_diffrn_ambient_temperature 173(2)
_diffrn_measured_fraction_theta_full 1.000
_diffrn_measured_fraction_theta_max 0.997
_diffrn_measurement_device_type 'Bruker APEX-II CCD'
_diffrn_measurement_method '\f and \w scans'
_diffrn_radiation_type MoK\a
_diffrn_radiation_wavelength 0.71073
_diffrn_reflns_av_R_equivalents 0.1353
_diffrn_reflns_av_unetI/netI 0.1396
_diffrn_reflns_Laue_measured_fraction_full 1.000
_diffrn_reflns_Laue_measured_fraction_max 0.997
_diffrn_reflns_limit_h_max 21
_diffrn_reflns_limit_h_min -22
_diffrn_reflns_limit_k_max 18
_diffrn_reflns_limit_k_min -18
_diffrn_reflns_limit_l_max 18
_diffrn_reflns_limit_l_min -18
_diffrn_reflns_number 28528
_diffrn_reflns_point_group_measured_fraction_full 0.997
_diffrn_reflns_point_group_measured_fraction_max 0.992
_diffrn_reflns_theta_full 25.242
_diffrn_reflns_theta_max 27.634
_diffrn_reflns_theta_min 1.842
_exptl_absorpt_coefficient_mu 0.448
_exptl_absorpt_correction_T_max 0.986
_exptl_absorpt_correction_T_min 0.967
_exptl_absorpt_correction_type multi-scan
_exptl_absorpt_process_details sadabs
_exptl_crystal_colour colourless
_exptl_crystal_density_diffrn 1.622
_exptl_crystal_density_meas ?
_exptl_crystal_description rod
_exptl_crystal_F_000 1712
_exptl_crystal_size_max 0.070
_exptl_crystal_size_mid 0.030
_exptl_crystal_size_min 0.030
_refine_diff_density_max 0.292
_refine_diff_density_min -0.282
_refine_diff_density_rms 0.068
_refine_ls_abs_structure_details
;
 Flack x determined using 1338 quotients [(I+)-(I-)]/[(I+)+(I-)]
 (Parsons, Flack and Wagner, Acta Cryst. B69 (2013) 249-259).
;
_refine_ls_extinction_method none
_refine_ls_goodness_of_fit_ref 0.960
_refine_ls_hydrogen_treatment constr
_refine_ls_matrix_type full
_refine_ls_number_parameters 488
_refine_ls_number_reflns 8071
_refine_ls_number_restraints 1
_refine_ls_restrained_S_all 0.960
_refine_ls_R_factor_all 0.1485
_refine_ls_R_factor_gt 0.0588
_refine_ls_shift/su_max 0.000
_refine_ls_shift/su_mean 0.000
_refine_ls_structure_factor_coef Fsqd
_refine_ls_weighting_details 'w=1/[\s^2^(Fo^2^)+(0.0288P)^2^] where P=(Fo^2^+2Fc^2^)/3'
_refine_ls_weighting_scheme calc
_refine_ls_wR_factor_gt 0.0937
_refine_ls_wR_factor_ref 0.1199
_reflns_Friedel_coverage 0.914
_reflns_Friedel_fraction_full 0.994
_reflns_Friedel_fraction_max 0.986
_reflns_number_gt 4081
_reflns_number_total 8071
_reflns_threshold_expression 'I > 2\s(I)'
_cod_data_source_file d4dt03254c2.cif
_cod_data_source_block CaMOF9
_cod_depositor_comments
;
The following automatic conversions were performed:

data item '_exptl_crystal_density_meas' value 'not measured' was
changed to '?' -- the value is perceived as not measured.

Automatic conversion script
Id: cif_fix_values 8170 2020-07-09 18:12:32Z antanas 

 Adding full bibliography for 7718045--7718055.cif.
;
_cod_database_code 7718050
_shelx_shelxl_version_number 2018/3
_shelx_space_group_comment
;
The symmetry employed for this shelxl refinement is uniquely defined
by the following loop, which should always be used as a source of
symmetry information in preference to the above space-group names.
They are only intended as comments.
;
_shelx_estimated_absorpt_t_min 0.969
_shelx_estimated_absorpt_t_max 0.987

loop_
_space_group_symop_operation_xyz
'x, y, z'
'-x, -y, z'
'x+1/2, -y+1/2, z+1/2'
'-x+1/2, y+1/2, z+1/2'

loop_
_atom_site_label
_atom_site_type_symbol
_atom_site_fract_x
_atom_site_fract_y
_atom_site_fract_z
_atom_site_U_iso_or_equiv
_atom_site_adp_type
_atom_site_occupancy
_atom_site_site_symmetry_order
_atom_site_calc_flag
_atom_site_refinement_flags_posn
_atom_site_refinement_flags_adp
_atom_site_refinement_flags_occupancy
_atom_site_disorder_assembly
_atom_site_disorder_group
C1 C 0.1329(6) 0.1223(8) 0.6536(6) 0.036(3) Uani 1 1 d . . . . .
C2 C 0.2076(5) 0.1343(6) 0.7103(6) 0.029(2) Uani 1 1 d . . . . .
C3 C 0.2027(5) 0.1097(6) 0.8017(6) 0.029(2) Uani 1 1 d . . . . .
H3 H 0.156755 0.079829 0.824497 0.035 Uiso 1 1 calc R U . . .
C4 C 0.2649(5) 0.1282(7) 0.8612(6) 0.031(2) Uani 1 1 d . . . . .
C5 C 0.3321(6) 0.1714(7) 0.8280(6) 0.031(2) Uani 1 1 d . . . . .
C6 C 0.3376(5) 0.1941(7) 0.7346(6) 0.039(3) Uani 1 1 d . . . . .
H6 H 0.383843 0.222539 0.711018 0.047 Uiso 1 1 calc R U . . .
C7 C 0.2747(6) 0.1750(7) 0.6759(6) 0.040(3) Uani 1 1 d . . . . .
C8 C 0.4033(5) 0.1984(8) 0.8838(6) 0.029(2) Uani 1 1 d . . . . .
C9 C 0.2545(5) 0.1005(7) 0.9610(6) 0.045(2) Uani 1 1 d . . . . .
C10 C 0.2840(7) 0.2000(9) 0.5757(7) 0.068(3) Uani 1 1 d . . . . .
C11 C 0.1262(6) 0.3766(9) 0.3299(6) 0.037(3) Uani 1 1 d . . . . .
C12 C 0.1994(5) 0.3630(7) 0.2736(6) 0.032(2) Uani 1 1 d . . . . .
C13 C 0.2688(5) 0.3464(7) 0.3197(6) 0.033(2) Uani 1 1 d . . . . .
H13 H 0.268772 0.345016 0.385143 0.040 Uiso 1 1 calc R U . . .
C14 C 0.3380(5) 0.3317(6) 0.2732(6) 0.033(2) Uani 1 1 d . . . . .
C15 C 0.3405(5) 0.3303(7) 0.1788(6) 0.029(2) Uani 1 1 d . . . . .
C16 C 0.2718(5) 0.3522(6) 0.1316(6) 0.037(2) Uani 1 1 d . . . . .
H16 H 0.273356 0.357446 0.066283 0.044 Uiso 1 1 calc R U . . .
C17 C 0.2011(5) 0.3666(7) 0.1770(6) 0.034(2) Uani 1 1 d . . . . .
C18 C 0.4103(5) 0.3031(9) 0.1220(7) 0.035(3) Uani 1 1 d . . . . .
C19 C 0.4121(6) 0.3201(7) 0.3270(6) 0.050(2) Uani 1 1 d . . . . .
C20 C 0.1288(5) 0.3858(8) 0.1224(6) 0.055(3) Uani 1 1 d . . . . .
C21 C 0.5880(5) 0.0616(8) 1.1344(7) 0.036(3) Uani 1 1 d . . . . .
C22 C 0.6220(8) -0.0237(10) 1.2647(8) 0.079(4) Uani 1 1 d . . . . .
H22A H 0.670647 -0.060314 1.275285 0.095 Uiso 1 1 calc R U . . .
H22B H 0.579598 -0.050141 1.303542 0.095 Uiso 1 1 calc R U . . .
C23 C 0.6343(10) 0.0829(9) 1.2836(8) 0.097(5) Uani 1 1 d . . . . .
H23A H 0.603525 0.104445 1.337500 0.116 Uiso 1 1 calc R U . . .
H23B H 0.690305 0.097936 1.293624 0.116 Uiso 1 1 calc R U . . .
C24 C 0.4082(6) 0.5620(9) -0.1389(7) 0.043(3) Uani 1 1 d . . . . .
C25 C 0.3735(9) 0.4706(10) -0.2644(9) 0.099(5) Uani 1 1 d . . . . .
H25A H 0.325072 0.432828 -0.272596 0.119 Uiso 1 1 calc R U . . .
H25B H 0.415324 0.443890 -0.303842 0.119 Uiso 1 1 calc R U . . .
C26 C 0.3593(9) 0.5759(10) -0.2858(9) 0.098(5) Uani 1 1 d . . . . .
H26A H 0.387830 0.595946 -0.341955 0.117 Uiso 1 1 calc R U . . .
H26B H 0.302851 0.589593 -0.293633 0.117 Uiso 1 1 calc R U . . .
Ca1 Ca 0.03034(6) 0.25086(17) 0.49733(16) 0.0261(3) Uani 1 1 d . . . . .
Ca2 Ca 0.500000 0.000000 0.93525(15) 0.0265(7) Uani 1 2 d S T P . .
Ca3 Ca 0.500000 0.500000 0.05953(16) 0.0272(7) Uani 1 2 d S T P . .
F1 F 0.2817(3) 0.1664(4) 1.0185(3) 0.0536(13) Uani 1 1 d . . . . .
F2 F 0.2905(3) 0.0190(4) 0.9814(3) 0.0577(14) Uani 1 1 d . . . . .
F3 F 0.1789(3) 0.0873(5) 0.9821(3) 0.0728(18) Uani 1 1 d . . . . .
F4 F 0.2509(3) 0.1391(5) 0.5192(3) 0.088(2) Uani 1 1 d . . . . .
F5 F 0.2567(4) 0.2861(5) 0.5559(4) 0.100(2) Uani 1 1 d . . . . .
F6 F 0.3607(4) 0.2017(6) 0.5519(4) 0.110(3) Uani 1 1 d . . . . .
F7 F 0.4082(3) 0.3654(5) 0.4099(3) 0.0701(18) Uani 1 1 d . . . . .
F8 F 0.4273(3) 0.2294(4) 0.3491(4) 0.0707(17) Uani 1 1 d . . . . .
F9 F 0.4756(3) 0.3533(4) 0.2869(3) 0.0597(15) Uani 1 1 d . . . . .
F10 F 0.1079(3) 0.4760(5) 0.1214(4) 0.086(2) Uani 1 1 d . . . . .
F11 F 0.1364(3) 0.3597(5) 0.0347(4) 0.092(2) Uani 1 1 d . . . . .
F12 F 0.0678(3) 0.3379(5) 0.1551(4) 0.0764(19) Uani 1 1 d . . . . .
N1 N 0.6005(5) -0.0236(7) 1.1688(6) 0.055(3) Uani 1 1 d . . . . .
H1 H 0.596206 -0.075824 1.135980 0.066 Uiso 1 1 calc R U . . .
N2 N 0.6060(8) 0.1233(7) 1.2002(6) 0.098(5) Uani 1 1 d . . . . .
H2 H 0.600745 0.184953 1.192670 0.118 Uiso 1 1 calc R U . . .
N3 N 0.3967(6) 0.4736(7) -0.1702(6) 0.071(3) Uani 1 1 d . . . . .
H3A H 0.402947 0.422546 -0.136021 0.086 Uiso 1 1 calc R U . . .
N4 N 0.3904(8) 0.6219(7) -0.2043(7) 0.106(5) Uani 1 1 d . . . . .
H4 H 0.396660 0.683632 -0.199324 0.128 Uiso 1 1 calc R U . . .
O1 O 0.1106(4) 0.1939(5) 0.6097(4) 0.0456(19) Uani 1 1 d . . . . .
O2 O 0.0985(4) 0.0453(5) 0.6590(4) 0.044(2) Uani 1 1 d . . . . .
O3 O 0.4339(4) 0.2765(5) 0.8699(4) 0.0410(18) Uani 1 1 d . . . . .
O4 O 0.4302(3) 0.1380(5) 0.9406(4) 0.0321(16) Uani 1 1 d . . . . .
O5 O 0.1091(4) 0.3046(6) 0.3801(4) 0.048(2) Uani 1 1 d . . . . .
O6 O 0.0908(4) 0.4516(6) 0.3283(4) 0.044(2) Uani 1 1 d . . . . .
O7 O 0.4402(4) 0.2237(5) 0.1337(4) 0.0411(18) Uani 1 1 d . . . . .
O8 O 0.4334(3) 0.3598(5) 0.0591(4) 0.0312(15) Uani 1 1 d . . . . .
O9 O 0.5646(3) 0.0849(4) 1.0565(4) 0.0315(16) Uani 1 1 d . . . . .
O10 O 0.4368(3) 0.5832(5) -0.0621(4) 0.0323(16) Uani 1 1 d . . . . .

loop_
_atom_site_aniso_label
_atom_site_aniso_U_11
_atom_site_aniso_U_22
_atom_site_aniso_U_33
_atom_site_aniso_U_23
_atom_site_aniso_U_13
_atom_site_aniso_U_12
C1 0.041(6) 0.031(7) 0.035(5) 0.005(5) -0.002(5) -0.001(5)
C2 0.027(5) 0.029(6) 0.032(5) 0.006(4) -0.014(4) 0.003(4)
C3 0.023(4) 0.021(5) 0.044(5) 0.002(4) -0.012(4) 0.004(4)
C4 0.022(5) 0.042(6) 0.030(5) 0.003(4) 0.001(4) 0.006(4)
C5 0.031(5) 0.026(6) 0.037(5) 0.008(4) -0.008(5) 0.000(4)
C6 0.037(5) 0.044(6) 0.037(6) 0.013(5) -0.007(5) -0.018(4)
C7 0.035(5) 0.050(7) 0.035(5) 0.006(5) -0.014(5) -0.013(5)
C8 0.025(5) 0.037(7) 0.024(5) -0.008(4) -0.003(4) -0.002(5)
C9 0.026(5) 0.070(7) 0.039(5) -0.002(5) -0.004(4) -0.004(5)
C10 0.064(8) 0.094(10) 0.045(6) 0.017(6) -0.015(6) -0.017(7)
C11 0.028(6) 0.059(9) 0.024(5) -0.003(5) 0.011(4) -0.011(5)
C12 0.033(6) 0.028(6) 0.036(5) -0.001(4) 0.011(5) -0.002(5)
C13 0.043(6) 0.034(6) 0.023(5) 0.002(4) 0.012(5) -0.003(4)
C14 0.036(6) 0.031(6) 0.033(5) 0.002(4) 0.008(4) 0.002(4)
C15 0.026(5) 0.030(6) 0.029(5) -0.003(4) 0.010(4) 0.002(4)
C16 0.046(6) 0.032(5) 0.033(5) 0.001(4) 0.020(5) 0.000(5)
C17 0.035(5) 0.040(6) 0.026(5) -0.002(4) 0.004(4) 0.008(4)
C18 0.028(6) 0.037(7) 0.040(6) -0.008(5) 0.003(5) 0.002(5)
C19 0.052(6) 0.059(7) 0.037(5) -0.007(5) 0.018(5) 0.003(5)
C20 0.043(6) 0.076(8) 0.045(6) 0.001(5) 0.009(5) 0.011(5)
C21 0.036(6) 0.035(7) 0.039(6) 0.006(6) -0.001(6) 0.002(5)
C22 0.102(11) 0.078(11) 0.058(8) 0.019(8) -0.036(8) 0.003(9)
C23 0.168(15) 0.062(10) 0.060(9) 0.006(8) -0.069(10) -0.009(10)
C24 0.039(6) 0.044(8) 0.045(7) 0.020(6) -0.014(6) 0.001(6)
C25 0.152(14) 0.060(10) 0.085(10) -0.009(10) -0.054(11) -0.007(10)
C26 0.141(14) 0.073(11) 0.079(10) 0.005(9) -0.063(11) -0.017(10)
Ca1 0.0194(5) 0.0337(7) 0.0251(6) 0.0074(6) -0.0003(12) 0.0007(11)
Ca2 0.0224(13) 0.0309(19) 0.0262(14) 0.000 0.000 -0.0031(13)
Ca3 0.0246(14) 0.0316(19) 0.0253(14) 0.000 0.000 0.0037(13)
F1 0.051(3) 0.074(4) 0.035(3) -0.017(3) -0.004(2) -0.001(3)
F2 0.075(3) 0.057(4) 0.041(3) 0.019(3) -0.009(3) 0.002(3)
F3 0.041(3) 0.133(6) 0.044(3) 0.013(3) 0.007(3) -0.023(3)
F4 0.079(4) 0.147(7) 0.037(3) -0.010(4) -0.011(3) -0.022(4)
F5 0.123(5) 0.104(6) 0.071(4) 0.055(4) -0.029(4) -0.028(4)
F6 0.075(4) 0.209(9) 0.045(3) 0.032(4) 0.001(4) -0.055(5)
F7 0.051(3) 0.117(5) 0.042(3) -0.025(3) -0.001(3) 0.003(3)
F8 0.070(4) 0.072(5) 0.070(4) 0.014(3) -0.014(3) 0.017(3)
F9 0.035(3) 0.097(5) 0.047(3) -0.004(3) 0.009(3) -0.006(3)
F10 0.073(4) 0.097(6) 0.088(4) 0.021(4) -0.008(4) 0.034(4)
F11 0.060(4) 0.176(8) 0.041(3) -0.015(4) -0.003(3) 0.023(4)
F12 0.038(3) 0.125(6) 0.067(4) -0.003(4) 0.000(3) -0.017(3)
N1 0.071(7) 0.039(6) 0.055(6) 0.007(5) -0.020(5) 0.000(5)
N2 0.189(14) 0.050(8) 0.056(6) 0.005(6) -0.068(8) -0.007(8)
N3 0.119(9) 0.033(7) 0.061(6) 0.003(5) -0.052(6) -0.008(6)
N4 0.208(14) 0.041(8) 0.070(7) 0.012(6) -0.100(9) -0.017(8)
O1 0.048(4) 0.039(5) 0.049(4) 0.008(4) -0.026(4) 0.008(4)
O2 0.042(4) 0.041(5) 0.048(4) -0.004(4) -0.020(3) -0.005(4)
O3 0.045(4) 0.039(5) 0.039(4) 0.005(4) -0.018(4) -0.015(4)
O4 0.028(3) 0.033(4) 0.035(4) -0.005(3) -0.007(3) 0.001(3)
O5 0.047(4) 0.054(6) 0.042(4) 0.011(4) 0.018(4) -0.003(4)
O6 0.038(4) 0.048(5) 0.045(4) -0.001(4) 0.012(3) 0.015(4)
O7 0.040(4) 0.041(5) 0.043(4) 0.000(4) 0.013(4) 0.008(4)
O8 0.028(3) 0.035(4) 0.030(3) 0.001(3) 0.011(3) 0.000(3)
O9 0.031(4) 0.037(4) 0.027(3) -0.004(3) 0.000(3) 0.002(3)
O10 0.027(3) 0.035(4) 0.034(4) 0.010(3) -0.012(3) -0.001(3)

loop_
_atom_type_symbol
_atom_type_description
_atom_type_scat_dispersion_real
_atom_type_scat_dispersion_imag
_atom_type_scat_source
C C 0.0033 0.0016 'International Tables Vol C Tables 4.2.6.8 and 6.1.1.4'
H H 0.0000 0.0000 'International Tables Vol C Tables 4.2.6.8 and 6.1.1.4'
Ca Ca 0.2262 0.3064 'International Tables Vol C Tables 4.2.6.8 and 6.1.1.4'
F F 0.0171 0.0103 'International Tables Vol C Tables 4.2.6.8 and 6.1.1.4'
N N 0.0061 0.0033 'International Tables Vol C Tables 4.2.6.8 and 6.1.1.4'
O O 0.0106 0.0060 'International Tables Vol C Tables 4.2.6.8 and 6.1.1.4'

loop_
_geom_angle_atom_site_label_1
_geom_angle_atom_site_label_2
_geom_angle_atom_site_label_3
_geom_angle
_geom_angle_site_symmetry_1
_geom_angle_site_symmetry_3
_geom_angle_publ_flag
O2 C1 O1 126.5(10) . . ?
O2 C1 C2 117.4(9) . . ?
O1 C1 C2 116.0(9) . . ?
O2 C1 Ca3 37.6(5) . 3_455 ?
O1 C1 Ca3 90.1(6) . 3_455 ?
C2 C1 Ca3 153.2(7) . 3_455 ?
C3 C2 C7 120.4(8) . . ?
C3 C2 C1 116.2(8) . . ?
C7 C2 C1 123.2(8) . . ?
C2 C3 C4 120.3(9) . . ?
C2 C3 H3 119.8 . . ?
C4 C3 H3 119.8 . . ?
C5 C4 C3 119.9(8) . . ?
C5 C4 C9 122.9(8) . . ?
C3 C4 C9 117.2(8) . . ?
C4 C5 C6 119.6(9) . . ?
C4 C5 C8 126.3(8) . . ?
C6 C5 C8 114.1(8) . . ?
C5 C6 C7 119.7(9) . . ?
C5 C6 H6 120.1 . . ?
C7 C6 H6 120.1 . . ?
C2 C7 C6 120.0(9) . . ?
C2 C7 C10 122.4(9) . . ?
C6 C7 C10 117.5(9) . . ?
O3 C8 O4 123.4(8) . . ?
O3 C8 C5 118.6(9) . . ?
O4 C8 C5 118.0(9) . . ?
O3 C8 Ca1 62.8(5) . 3 ?
O4 C8 Ca1 60.8(5) . 3 ?
C5 C8 Ca1 176.5(6) . 3 ?
F1 C9 F2 107.5(7) . . ?
F1 C9 F3 106.8(7) . . ?
F2 C9 F3 105.8(8) . . ?
F1 C9 C4 112.4(8) . . ?
F2 C9 C4 112.4(7) . . ?
F3 C9 C4 111.6(7) . . ?
F4 C10 F5 108.1(9) . . ?
F4 C10 F6 105.6(9) . . ?
F5 C10 F6 105.6(10) . . ?
F4 C10 C7 113.8(9) . . ?
F5 C10 C7 112.6(10) . . ?
F6 C10 C7 110.6(9) . . ?
O6 C11 O5 125.8(9) . . ?
O6 C11 C12 120.9(10) . . ?
O5 C11 C12 113.3(10) . . ?
O6 C11 Ca2 36.3(5) . 3_454 ?
O5 C11 Ca2 90.3(6) . 3_454 ?
C12 C11 Ca2 153.9(8) . 3_454 ?
C13 C12 C17 118.1(8) . . ?
C13 C12 C11 118.2(8) . . ?
C17 C12 C11 123.7(9) . . ?
C14 C13 C12 121.7(8) . . ?
C14 C13 H13 119.1 . . ?
C12 C13 H13 119.1 . . ?
C15 C14 C13 121.2(9) . . ?
C15 C14 C19 119.6(8) . . ?
C13 C14 C19 119.1(8) . . ?
C14 C15 C16 117.5(8) . . ?
C14 C15 C18 125.3(9) . . ?
C16 C15 C18 117.1(8) . . ?
C17 C16 C15 122.1(8) . . ?
C17 C16 H16 119.0 . . ?
C15 C16 H16 119.0 . . ?
C16 C17 C12 119.1(9) . . ?
C16 C17 C20 119.6(8) . . ?
C12 C17 C20 121.3(8) . . ?
O7 C18 O8 122.4(9) . . ?
O7 C18 C15 118.8(10) . . ?
O8 C18 C15 118.6(9) . . ?
O7 C18 Ca1 63.2(5) . 3_554 ?
O8 C18 Ca1 59.3(5) . 3_554 ?
C15 C18 Ca1 173.4(7) . 3_554 ?
F9 C19 F8 106.5(7) . . ?
F9 C19 F7 105.3(8) . . ?
F8 C19 F7 104.2(7) . . ?
F9 C19 C14 115.3(7) . . ?
F8 C19 C14 113.1(8) . . ?
F7 C19 C14 111.6(7) . . ?
F10 C20 F12 106.2(8) . . ?
F10 C20 F11 106.4(8) . . ?
F12 C20 F11 106.2(9) . . ?
F10 C20 C17 113.8(9) . . ?
F12 C20 C17 111.6(8) . . ?
F11 C20 C17 112.1(8) . . ?
O9 C21 N1 129.6(11) . . ?
O9 C21 N2 123.7(11) . . ?
N1 C21 N2 106.7(10) . . ?
N1 C22 C23 101.9(10) . . ?
N1 C22 H22A 111.4 . . ?
C23 C22 H22A 111.4 . . ?
N1 C22 H22B 111.4 . . ?
C23 C22 H22B 111.4 . . ?
H22A C22 H22B 109.3 . . ?
N2 C23 C22 101.1(9) . . ?
N2 C23 H23A 111.6 . . ?
C22 C23 H23A 111.6 . . ?
N2 C23 H23B 111.6 . . ?
C22 C23 H23B 111.6 . . ?
H23A C23 H23B 109.4 . . ?
O10 C24 N4 125.7(12) . . ?
O10 C24 N3 125.4(10) . . ?
N4 C24 N3 108.8(10) . . ?
N3 C25 C26 102.1(10) . . ?
N3 C25 H25A 111.4 . . ?
C26 C25 H25A 111.4 . . ?
N3 C25 H25B 111.4 . . ?
C26 C25 H25B 111.4 . . ?
H25A C25 H25B 109.2 . . ?
N4 C26 C25 102.1(10) . . ?
N4 C26 H26A 111.4 . . ?
C25 C26 H26A 111.4 . . ?
N4 C26 H26B 111.4 . . ?
C25 C26 H26B 111.4 . . ?
H26A C26 H26B 109.2 . . ?
O1 Ca1 O5 107.05(18) . . ?
O1 Ca1 O8 85.4(2) . 3_455 ?
O5 Ca1 O8 151.5(3) . 3_455 ?
O1 Ca1 O4 152.0(3) . 3_454 ?
O5 Ca1 O4 87.1(2) . 3_454 ?
O8 Ca1 O4 93.33(13) 3_455 3_454 ?
O1 Ca1 O3 150.5(3) . 3_454 ?
O5 Ca1 O3 83.7(2) . 3_454 ?
O8 Ca1 O3 74.2(2) 3_455 3_454 ?
O4 Ca1 O3 52.7(2) 3_454 3_454 ?
O1 Ca1 O7 81.8(2) . 3_455 ?
O5 Ca1 O7 152.6(3) . 3_455 ?
O8 Ca1 O7 52.6(2) 3_455 3_455 ?
O4 Ca1 O7 75.5(2) 3_454 3_455 ?
O3 Ca1 O7 101.44(16) 3_454 3_455 ?
O1 Ca1 O9 86.6(2) . 3_454 ?
O5 Ca1 O9 79.3(2) . 3_454 ?
O8 Ca1 O9 127.9(2) 3_455 3_454 ?
O4 Ca1 O9 72.1(2) 3_454 3_454 ?
O3 Ca1 O9 122.8(2) 3_454 3_454 ?
O7 Ca1 O9 75.3(2) 3_455 3_454 ?
O1 Ca1 O10 77.6(2) . 4_545 ?
O5 Ca1 O10 85.8(2) . 4_545 ?
O8 Ca1 O10 71.7(2) 3_455 4_545 ?
O4 Ca1 O10 128.5(2) 3_454 4_545 ?
O3 Ca1 O10 75.8(2) 3_454 4_545 ?
O7 Ca1 O10 121.6(2) 3_455 4_545 ?
O9 Ca1 O10 154.11(13) 3_454 4_545 ?
O1 Ca1 C8 166.5(3) . 3_454 ?
O5 Ca1 C8 86.3(3) . 3_454 ?
O8 Ca1 C8 81.6(2) 3_455 3_454 ?
O4 Ca1 C8 26.8(3) 3_454 3_454 ?
O3 Ca1 C8 26.0(3) 3_454 3_454 ?
O7 Ca1 C8 87.3(3) 3_455 3_454 ?
O9 Ca1 C8 98.3(3) 3_454 3_454 ?
O10 Ca1 C8 101.8(3) 4_545 3_454 ?
O1 Ca1 C18 83.4(3) . 3_455 ?
O5 Ca1 C18 169.6(3) . 3_455 ?
O8 Ca1 C18 26.6(3) 3_455 3_455 ?
O4 Ca1 C18 83.2(3) 3_454 3_455 ?
O3 Ca1 C18 87.3(3) 3_454 3_455 ?
O7 Ca1 C18 26.0(3) 3_455 3_455 ?
O9 Ca1 C18 101.3(3) 3_454 3_455 ?
O10 Ca1 C18 97.2(3) 4_545 3_455 ?
C8 Ca1 C18 83.3(2) 3_454 3_455 ?
O1 Ca1 Ca2 126.8(2) . 3_454 ?
O5 Ca1 Ca2 65.5(2) . 3_454 ?
O8 Ca1 Ca2 127.31(15) 3_455 3_454 ?
O4 Ca1 Ca2 37.74(15) 3_454 3_454 ?
O3 Ca1 Ca2 82.70(18) 3_454 3_454 ?
O7 Ca1 Ca2 88.31(19) 3_455 3_454 ?
O9 Ca1 Ca2 40.61(14) 3_454 3_454 ?
O10 Ca1 Ca2 145.87(17) 4_545 3_454 ?
C8 Ca1 Ca2 60.2(2) 3_454 3_454 ?
C18 Ca1 Ca2 108.2(2) 3_455 3_454 ?
O1 Ca1 Ca3 64.60(19) . 3_455 ?
O5 Ca1 Ca3 125.4(2) . 3_455 ?
O8 Ca1 Ca3 37.15(15) 3_455 3_455 ?
O4 Ca1 Ca3 126.49(15) 3_454 3_455 ?
O3 Ca1 Ca3 86.60(18) 3_454 3_455 ?
O7 Ca1 Ca3 81.89(19) 3_455 3_455 ?
O9 Ca1 Ca3 145.58(16) 3_454 3_455 ?
O10 Ca1 Ca3 39.91(14) 4_545 3_455 ?
C8 Ca1 Ca3 106.2(2) 3_454 3_455 ?
C18 Ca1 Ca3 59.0(2) 3_455 3_455 ?
Ca2 Ca1 Ca3 163.78(3) 3_454 3_455 ?
O4 Ca2 O4 176.1(3) . 2_655 ?
O4 Ca2 O6 85.6(2) . 4_545 ?
O4 Ca2 O6 97.0(3) 2_655 4_545 ?
O4 Ca2 O6 97.0(3) . 3 ?
O4 Ca2 O6 85.6(2) 2_655 3 ?
O6 Ca2 O6 95.0(4) 4_545 3 ?
O4 Ca2 O9 99.2(2) . 2_655 ?
O4 Ca2 O9 77.9(2) 2_655 2_655 ?
O6 Ca2 O9 92.1(2) 4_545 2_655 ?
O6 Ca2 O9 162.7(2) 3 2_655 ?
O4 Ca2 O9 77.9(2) . . ?
O4 Ca2 O9 99.2(2) 2_655 . ?
O6 Ca2 O9 162.7(2) 4_545 . ?
O6 Ca2 O9 92.1(2) 3 . ?
O9 Ca2 O9 85.5(3) 2_655 . ?
O4 Ca2 C11 97.4(3) . 4_545 ?
O4 Ca2 C11 84.5(3) 2_655 4_545 ?
O6 Ca2 C11 18.3(3) 4_545 4_545 ?
O6 Ca2 C11 107.3(3) 3 4_545 ?
O9 Ca2 C11 76.5(2) 2_655 4_545 ?
O9 Ca2 C11 160.5(2) . 4_545 ?
O4 Ca2 C11 84.5(3) . 3 ?
O4 Ca2 C11 97.4(3) 2_655 3 ?
O6 Ca2 C11 107.3(3) 4_545 3 ?
O6 Ca2 C11 18.3(3) 3 3 ?
O9 Ca2 C11 160.5(2) 2_655 3 ?
O9 Ca2 C11 76.5(2) . 3 ?
C11 Ca2 C11 122.2(4) 4_545 3 ?
O4 Ca2 Ca1 41.28(15) . 3 ?
O4 Ca2 Ca1 137.30(16) 2_655 3 ?
O6 Ca2 Ca1 123.1(2) 4_545 3 ?
O6 Ca2 Ca1 77.6(2) 3 3 ?
O9 Ca2 Ca1 111.30(17) 2_655 3 ?
O9 Ca2 Ca1 43.59(16) . 3 ?
C11 Ca2 Ca1 137.9(2) 4_545 3 ?
C11 Ca2 Ca1 59.7(2) 3 3 ?
O4 Ca2 Ca1 137.30(16) . 4_545 ?
O4 Ca2 Ca1 41.28(15) 2_655 4_545 ?
O6 Ca2 Ca1 77.6(2) 4_545 4_545 ?
O6 Ca2 Ca1 123.1(2) 3 4_545 ?
O9 Ca2 Ca1 43.59(16) 2_655 4_545 ?
O9 Ca2 Ca1 111.30(17) . 4_545 ?
C11 Ca2 Ca1 59.7(2) 4_545 4_545 ?
C11 Ca2 Ca1 137.9(2) 3 4_545 ?
Ca1 Ca2 Ca1 151.53(10) 3 4_545 ?
O8 Ca3 O8 179.7(3) 2_665 . ?
O8 Ca3 O2 83.0(2) 2_665 3_554 ?
O8 Ca3 O2 97.2(2) . 3_554 ?
O8 Ca3 O2 97.2(2) 2_665 4_554 ?
O8 Ca3 O2 83.0(2) . 4_554 ?
O2 Ca3 O2 102.5(4) 3_554 4_554 ?
O8 Ca3 O10 78.3(2) 2_665 . ?
O8 Ca3 O10 101.5(2) . . ?
O2 Ca3 O10 158.7(2) 3_554 . ?
O2 Ca3 O10 89.8(2) 4_554 . ?
O8 Ca3 O10 101.5(2) 2_665 2_665 ?
O8 Ca3 O10 78.3(2) . 2_665 ?
O2 Ca3 O10 89.8(2) 3_554 2_665 ?
O2 Ca3 O10 158.7(2) 4_554 2_665 ?
O10 Ca3 O10 84.2(3) . 2_665 ?
O8 Ca3 C1 96.6(2) 2_665 3_554 ?
O8 Ca3 C1 83.5(2) . 3_554 ?
O2 Ca3 C1 19.1(3) 3_554 3_554 ?
O2 Ca3 C1 113.9(3) 4_554 3_554 ?
O10 Ca3 C1 156.3(2) . 3_554 ?
O10 Ca3 C1 74.1(2) 2_665 3_554 ?
O8 Ca3 C1 83.5(2) 2_665 4_554 ?
O8 Ca3 C1 96.6(2) . 4_554 ?
O2 Ca3 C1 113.9(3) 3_554 4_554 ?
O2 Ca3 C1 19.1(3) 4_554 4_554 ?
O10 Ca3 C1 74.1(2) . 4_554 ?
O10 Ca3 C1 156.3(2) 2_665 4_554 ?
C1 Ca3 C1 128.8(4) 3_554 4_554 ?
O8 Ca3 Ca1 139.53(15) 2_665 3_554 ?
O8 Ca3 Ca1 40.37(14) . 3_554 ?
O2 Ca3 Ca1 77.60(19) 3_554 3_554 ?
O2 Ca3 Ca1 121.40(19) 4_554 3_554 ?
O10 Ca3 Ca1 110.80(17) . 3_554 ?
O10 Ca3 Ca1 44.07(16) 2_665 3_554 ?
C1 Ca3 Ca1 58.75(19) 3_554 3_554 ?
C1 Ca3 Ca1 136.89(19) 4_554 3_554 ?
O8 Ca3 Ca1 40.37(14) 2_665 4_554 ?
O8 Ca3 Ca1 139.53(15) . 4_554 ?
O2 Ca3 Ca1 121.40(19) 3_554 4_554 ?
O2 Ca3 Ca1 77.60(19) 4_554 4_554 ?
O10 Ca3 Ca1 44.07(16) . 4_554 ?
O10 Ca3 Ca1 110.80(17) 2_665 4_554 ?
C1 Ca3 Ca1 136.89(19) 3_554 4_554 ?
C1 Ca3 Ca1 58.75(19) 4_554 4_554 ?
Ca1 Ca3 Ca1 151.66(10) 3_554 4_554 ?
C21 N1 C22 114.2(11) . . ?
C21 N1 H1 122.9 . . ?
C22 N1 H1 122.9 . . ?
C21 N2 C23 115.3(10) . . ?
C21 N2 H2 122.3 . . ?
C23 N2 H2 122.3 . . ?
C24 N3 C25 113.1(11) . . ?
C24 N3 H3A 123.4 . . ?
C25 N3 H3A 123.4 . . ?
C24 N4 C26 112.9(11) . . ?
C24 N4 H4 123.5 . . ?
C26 N4 H4 123.5 . . ?
C1 O1 Ca1 146.3(7) . . ?
C1 O2 Ca3 123.3(7) . 3_455 ?
C8 O3 Ca1 91.2(6) . 3 ?
C8 O4 Ca2 137.6(6) . . ?
C8 O4 Ca1 92.4(6) . 3 ?
Ca2 O4 Ca1 101.0(2) . 3 ?
C11 O5 Ca1 144.5(7) . . ?
C11 O6 Ca2 125.5(7) . 3_454 ?
C18 O7 Ca1 90.9(6) . 3_554 ?
C18 O8 Ca3 134.1(6) . . ?
C18 O8 Ca1 94.1(6) . 3_554 ?
Ca3 O8 Ca1 102.5(2) . 3_554 ?
C21 O9 Ca2 133.1(7) . . ?
C21 O9 Ca1 128.5(6) . 3 ?
Ca2 O9 Ca1 95.8(2) . 3 ?
C24 O10 Ca3 136.1(7) . . ?
C24 O10 Ca1 126.9(7) . 4_554 ?
Ca3 O10 Ca1 96.0(2) . 4_554 ?

loop_
_geom_bond_atom_site_label_1
_geom_bond_atom_site_label_2
_geom_bond_distance
_geom_bond_site_symmetry_2
_geom_bond_publ_flag
C1 O2 1.238(11) . ?
C1 O1 1.252(11) . ?
C1 C2 1.526(12) . ?
C1 Ca3 3.160(10) 3_455 ?
C2 C3 1.373(11) . ?
C2 C7 1.375(12) . ?
C3 C4 1.392(12) . ?
C3 H3 0.9500 . ?
C4 C5 1.386(12) . ?
C4 C9 1.509(12) . ?
C5 C6 1.395(12) . ?
C5 C8 1.510(13) . ?
C6 C7 1.397(12) . ?
C6 H6 0.9500 . ?
C7 C10 1.504(13) . ?
C8 O3 1.234(12) . ?
C8 O4 1.270(11) . ?
C8 Ca1 2.816(9) 3 ?
C9 F1 1.331(9) . ?
C9 F2 1.337(10) . ?
C9 F3 1.341(9) . ?
C10 F4 1.314(12) . ?
C10 F5 1.331(13) . ?
C10 F6 1.354(12) . ?
C11 O6 1.218(13) . ?
C11 O5 1.283(12) . ?
C11 C12 1.504(13) . ?
C11 Ca2 3.164(11) 3_454 ?
C12 C13 1.381(12) . ?
C12 C17 1.403(11) . ?
C13 C14 1.377(12) . ?
C13 H13 0.9500 . ?
C14 C15 1.369(11) . ?
C14 C19 1.496(13) . ?
C15 C16 1.393(11) . ?
C15 C18 1.499(12) . ?
C16 C17 1.390(12) . ?
C16 H16 0.9500 . ?
C17 C20 1.492(13) . ?
C18 O7 1.242(12) . ?
C18 O8 1.274(11) . ?
C18 Ca1 2.837(10) 3_554 ?
C19 F9 1.316(10) . ?
C19 F8 1.343(11) . ?
C19 F7 1.363(10) . ?
C20 F10 1.321(11) . ?
C20 F12 1.329(10) . ?
C20 F11 1.329(10) . ?
C21 O9 1.242(11) . ?
C21 N1 1.318(12) . ?
C21 N2 1.327(13) . ?
C22 N1 1.438(12) . ?
C22 C23 1.542(16) . ?
C22 H22A 0.9900 . ?
C22 H22B 0.9900 . ?
C23 N2 1.423(13) . ?
C23 H23A 0.9900 . ?
C23 H23B 0.9900 . ?
C24 O10 1.252(11) . ?
C24 N4 1.304(12) . ?
C24 N3 1.341(14) . ?
C25 N3 1.423(13) . ?
C25 C26 1.536(16) . ?
C25 H25A 0.9900 . ?
C25 H25B 0.9900 . ?
C26 N4 1.449(14) . ?
C26 H26A 0.9900 . ?
C26 H26B 0.9900 . ?
Ca1 O1 2.276(6) . ?
Ca1 O5 2.297(7) . ?
Ca1 O8 2.445(6) 3_455 ?
Ca1 O4 2.461(6) 3_454 ?
Ca1 O3 2.505(6) 3_454 ?
Ca1 O7 2.531(7) 3_455 ?
Ca1 O9 2.538(7) 3_454 ?
Ca1 O10 2.578(7) 4_545 ?
Ca1 Ca2 3.662(2) 3_454 ?
Ca1 Ca3 3.685(2) 3_455 ?
Ca2 O4 2.283(6) . ?
Ca2 O4 2.283(6) 2_655 ?
Ca2 O6 2.297(6) 4_545 ?
Ca2 O6 2.297(6) 3 ?
Ca2 O9 2.396(6) 2_655 ?
Ca2 O9 2.396(6) . ?
Ca3 O8 2.280(6) 2_665 ?
Ca3 O8 2.280(6) . ?
Ca3 O2 2.306(6) 3_554 ?
Ca3 O2 2.306(6) 4_554 ?
Ca3 O10 2.378(6) . ?
Ca3 O10 2.378(6) 2_665 ?
N1 H1 0.8800 . ?
N2 H2 0.8800 . ?
N3 H3A 0.8800 . ?
N4 H4 0.8800 . ?
